data_1567922
loop_
_publ_author_name
'Kynman, Amy E.'
'Elghanayan, Luca'
'Desnoyer, Addison'
'Yang, Yan'
'Severy, Laurent'
'Di Giuseppe, Andrea'
'Tilley, T. Don'
'Maron, Laurent'
'Arnold, Polly Louise'

_publ_section_title
;
 Controlled monodefluorination and alkylation of C(sp3)-F Bonds by
 Lanthanide Photocatalysts: Importance of Metal -- Ligand Cooperativity
;
_journal_name_full 'Chemical Science'
_journal_paper_doi 10.1039/D2SC04192H
_journal_year 2022
_chemical_formula_moiety 'C29 H41 Ce O'
_chemical_formula_sum 'C29 H41 Ce O'
_chemical_formula_weight 545.74
_chemical_properties_physical Air-sensitive,Moisture-sensitive
_space_group_crystal_system monoclinic
_space_group_IT_number 14
_space_group_name_Hall '-P 2ybc'
_space_group_name_H-M_alt 'P 1 21/c 1'
_atom_sites_solution_hydrogens geom
_atom_sites_solution_primary dual
_audit_creation_date 2021-11-03
_audit_creation_method
;
Olex2 1.3
(compiled 2020.11.12 svn.r5f609507 for OlexSys, GUI svn.r6408)
;
_audit_update_record
;
2021-11-09 deposited with the CCDC.	2022-11-07 downloaded from the CCDC.
;
_cell_angle_alpha 90
_cell_angle_beta 105.1410(10)
_cell_angle_gamma 90
_cell_formula_units_Z 4
_cell_length_a 16.2557(2)
_cell_length_b 8.82900(10)
_cell_length_c 18.3743(2)
_cell_measurement_reflns_used 38581
_cell_measurement_temperature 100.00(11)
_cell_measurement_theta_max 31.1240
_cell_measurement_theta_min 2.2810
_cell_volume 2545.56(5)
_computing_cell_refinement 'CrysAlisPro 1.171.40.77a (Rigaku OD, 2020)'
_computing_data_collection 'CrysAlisPro 1.171.40.77a (Rigaku OD, 2020)'
_computing_data_reduction 'CrysAlisPro 1.171.40.77a (Rigaku OD, 2020)'
_computing_molecular_graphics 'Olex2 1.3 (Dolomanov et al., 2009)'
_computing_publication_material 'Olex2 1.3 (Dolomanov et al., 2009)'
_computing_structure_refinement 'SHELXL 2018/3 (Sheldrick, 2015)'
_computing_structure_solution 'SHELXT 2018/2 (Sheldrick, 2018)'
_diffrn_ambient_environment N~2~
_diffrn_ambient_temperature 100.00(11)
_diffrn_detector 'Hybrid Pixel Array Detector'
_diffrn_detector_area_resol_mean 10.0000
_diffrn_detector_type HyPix
_diffrn_measured_fraction_theta_full 1.000
_diffrn_measured_fraction_theta_max 0.886
_diffrn_measurement_device 'four-circle diffractometer'
_diffrn_measurement_device_type 'XtaLAB Synergy, Dualflex, HyPix'
_diffrn_measurement_method '\w scans'
_diffrn_orient_matrix_type 'CrysAlisPro convention (1999,Acta A55,543-557)'
_diffrn_orient_matrix_UB_11 0.0206015000
_diffrn_orient_matrix_UB_12 0.0158877000
_diffrn_orient_matrix_UB_13 -0.0287358000
_diffrn_orient_matrix_UB_21 -0.0376014000
_diffrn_orient_matrix_UB_22 -0.0203561000
_diffrn_orient_matrix_UB_23 -0.0277605000
_diffrn_orient_matrix_UB_31 -0.0143329000
_diffrn_orient_matrix_UB_32 0.0760904000
_diffrn_orient_matrix_UB_33 -0.0014200000
_diffrn_radiation_monochromator mirror
_diffrn_radiation_probe x-ray
_diffrn_radiation_type 'Mo K\a'
_diffrn_radiation_wavelength 0.71073
_diffrn_reflns_av_R_equivalents 0.0350
_diffrn_reflns_av_unetI/netI 0.0217
_diffrn_reflns_Laue_measured_fraction_full 1.000
_diffrn_reflns_Laue_measured_fraction_max 0.886
_diffrn_reflns_limit_h_max 22
_diffrn_reflns_limit_h_min -22
_diffrn_reflns_limit_k_max 12
_diffrn_reflns_limit_k_min -12
_diffrn_reflns_limit_l_max 26
_diffrn_reflns_limit_l_min -24
_diffrn_reflns_number 57712
_diffrn_reflns_point_group_measured_fraction_full 1.000
_diffrn_reflns_point_group_measured_fraction_max 0.886
_diffrn_reflns_theta_full 25.242
_diffrn_reflns_theta_max 30.952
_diffrn_reflns_theta_min 2.297
_diffrn_source 'micro-focus sealed X-ray tube'
_diffrn_source_type 'PhotonJet (Mo) X-ray Source'
_exptl_absorpt_coefficient_mu 1.806
_exptl_absorpt_correction_T_max 0.935
_exptl_absorpt_correction_T_min 0.791
_exptl_absorpt_correction_type analytical
_exptl_crystal_colour yellow
_exptl_crystal_colour_primary yellow
_exptl_crystal_density_diffrn 1.424
_exptl_crystal_description plate
_exptl_crystal_F_000 1124
_exptl_crystal_size_max 0.306
_exptl_crystal_size_mid 0.217
_exptl_crystal_size_min 0.096
_refine_diff_density_max 0.489
_refine_diff_density_min -0.358
_refine_diff_density_rms 0.071
_refine_ls_extinction_method none
_refine_ls_goodness_of_fit_ref 1.058
_refine_ls_hydrogen_treatment constr
_refine_ls_matrix_type full
_refine_ls_number_parameters 288
_refine_ls_number_reflns 7165
_refine_ls_number_restraints 0
_refine_ls_restrained_S_all 1.058
_refine_ls_R_factor_all 0.0216
_refine_ls_R_factor_gt 0.0183
_refine_ls_shift/su_max 0.005
_refine_ls_shift/su_mean 0.000
_refine_ls_structure_factor_coef Fsqd
_refine_ls_weighting_details 'w=1/[\s^2^(Fo^2^)+(0.0166P)^2^+1.1165P] where P=(Fo^2^+2Fc^2^)/3'
_refine_ls_weighting_scheme calc
_refine_ls_wR_factor_gt 0.0399
_refine_ls_wR_factor_ref 0.0407
_reflns_Friedel_coverage 0.000
_reflns_number_gt 6522
_reflns_number_total 7165
_reflns_threshold_expression 'I > 2\s(I)'
_cod_data_source_file d2sc04192h1.cif
_cod_data_source_block pla21005_refinalized
_cod_database_code 1567922
_shelx_shelxl_version_number 2018/3
_chemical_oxdiff_formula 'C25 H33 Ce1'
_shelx_space_group_comment
;
The symmetry employed for this shelxl refinement is uniquely defined
by the following loop, which should always be used as a source of
symmetry information in preference to the above space-group names.
They are only intended as comments.
;
_reflns_odcompleteness_completeness 99.95
_reflns_odcompleteness_iscentric 1
_reflns_odcompleteness_theta 26.32
_olex2_refinement_description
;
1. Fixed Uiso
 At 1.2 times of:
  All C(H) groups, All C(H,H) groups
 At 1.5 times of:
  All C(H,H,H) groups
2.a Secondary CH2 refined with riding coordinates:
 C19(H19A,H19B), C26(H26A,H26B), C29(H29A,H29B), C28(H28A,H28B), C27(H27A,H27B)
2.b Aromatic/amide H refined with riding coordinates:
 C21(H21), C22(H22), C10(H10), C1(H1), C25(H25), C23(H23), C24(H24)
2.c Idealised Me refined as rotating group:
 C7(H7A,H7B,H7C), C6(H6A,H6B,H6C), C15(H15A,H15B,H15C), C8(H8A,H8B,H8C),
 C18(H18A,H18B,H18C), C16(H16A,H16B,H16C), C17(H17A,H17B,H17C), C9(H9A,H9B,H9C)
;
_olex2_submission_original_sample_id PLA21005
_olex2_submission_special_instructions 'No special instructions were received'
_oxdiff_exptl_absorpt_empirical_full_max 1.261
_oxdiff_exptl_absorpt_empirical_full_min 0.795

loop_
_space_group_symop_operation_xyz
'x, y, z'
'-x, y+1/2, -z+1/2'
'-x, -y, -z'
'x, -y-1/2, z-1/2'

loop_
_atom_site_label
_atom_site_type_symbol
_atom_site_fract_x
_atom_site_fract_y
_atom_site_fract_z
_atom_site_U_iso_or_equiv
_atom_site_adp_type
_atom_site_occupancy
_atom_site_site_symmetry_order
_atom_site_calc_flag
_atom_site_refinement_flags_posn
_atom_site_refinement_flags_adp
_atom_site_refinement_flags_occupancy
_atom_site_disorder_assembly
_atom_site_disorder_group
Ce1 Ce 0.27592(2) 0.68441(2) 0.53758(2) 0.00953(3) Uani 1 1 d . . . . .
O1 O 0.18505(6) 0.82146(10) 0.42065(5) 0.0159(2) Uani 1 1 d . . . . .
C3 C 0.39863(8) 0.87996(15) 0.50474(7) 0.0135(2) Uani 1 1 d . . . . .
C2 C 0.41367(8) 0.73746(15) 0.47516(8) 0.0137(2) Uani 1 1 d . . . . .
C13 C 0.15686(9) 0.60543(15) 0.62409(8) 0.0157(3) Uani 1 1 d . . . . .
C12 C 0.13168(9) 0.75140(15) 0.59330(8) 0.0152(3) Uani 1 1 d . . . . .
C21 C 0.29248(9) 0.36531(15) 0.40350(8) 0.0165(3) Uani 1 1 d . . . . .
H21 H 0.351684 0.360711 0.417982 0.020 Uiso 1 1 calc R U . . .
C20 C 0.24740(9) 0.38014(14) 0.45978(8) 0.0147(3) Uani 1 1 d . . . . .
C19 C 0.29050(9) 0.39070(15) 0.53939(8) 0.0170(3) Uani 1 1 d . . . . .
H19A H 0.349173 0.356292 0.551355 0.020 Uiso 1 1 calc R U . . .
H19B H 0.259843 0.341351 0.571545 0.020 Uiso 1 1 calc R U . . .
C11 C 0.19770(9) 0.85549(15) 0.62657(7) 0.0149(3) Uani 1 1 d . . . . .
C22 C 0.25042(10) 0.35753(16) 0.32757(8) 0.0197(3) Uani 1 1 d . . . . .
H22 H 0.281918 0.346802 0.292283 0.024 Uiso 1 1 calc R U . . .
C5 C 0.44798(9) 0.71880(17) 0.60490(8) 0.0181(3) Uani 1 1 d . . . . .
C4 C 0.41999(9) 0.86900(16) 0.58466(8) 0.0161(3) Uani 1 1 d . . . . .
C10 C 0.26296(9) 0.77204(16) 0.67735(7) 0.0159(3) Uani 1 1 d . . . . .
H10 H 0.313749 0.811962 0.706772 0.019 Uiso 1 1 calc R U . . .
C14 C 0.23797(9) 0.61831(15) 0.67580(7) 0.0159(3) Uani 1 1 d . . . . .
C7 C 0.37379(9) 1.02414(15) 0.46069(8) 0.0171(3) Uani 1 1 d . . . . .
H7A H 0.344624 1.000002 0.409509 0.026 Uiso 1 1 calc R U . . .
H7B H 0.424048 1.081907 0.461477 0.026 Uiso 1 1 calc R U . . .
H7C H 0.336866 1.082413 0.482997 0.026 Uiso 1 1 calc R U . . .
C1 C 0.44357(9) 0.63813(16) 0.53754(8) 0.0165(3) Uani 1 1 d . . . . .
H1 H 0.457850 0.536765 0.534464 0.020 Uiso 1 1 calc R U . . .
C6 C 0.40971(10) 0.70258(16) 0.39394(8) 0.0177(3) Uani 1 1 d . . . . .
H6A H 0.382950 0.605934 0.380601 0.027 Uiso 1 1 calc R U . . .
H6B H 0.466403 0.700055 0.387443 0.027 Uiso 1 1 calc R U . . .
H6C H 0.377243 0.779550 0.362078 0.027 Uiso 1 1 calc R U . . .
C15 C 0.19762(10) 1.02453(15) 0.61294(8) 0.0206(3) Uani 1 1 d . . . . .
H15A H 0.230832 1.074182 0.657439 0.031 Uiso 1 1 calc R U . . .
H15B H 0.140161 1.061722 0.601163 0.031 Uiso 1 1 calc R U . . .
H15C H 0.221829 1.044931 0.571558 0.031 Uiso 1 1 calc R U . . .
C26 C 0.14203(9) 0.96677(16) 0.40475(8) 0.0190(3) Uani 1 1 d . . . . .
H26A H 0.181117 1.044096 0.396679 0.023 Uiso 1 1 calc R U . . .
H26B H 0.119329 0.997686 0.446302 0.023 Uiso 1 1 calc R U . . .
C25 C 0.15767(10) 0.39577(16) 0.43301(8) 0.0190(3) Uani 1 1 d . . . . .
H25 H 0.125740 0.413454 0.467417 0.023 Uiso 1 1 calc R U . . .
C8 C 0.42666(10) 1.00052(18) 0.63812(9) 0.0239(3) Uani 1 1 d . . . . .
H8A H 0.384931 1.075637 0.615954 0.036 Uiso 1 1 calc R U . . .
H8B H 0.482622 1.043969 0.647895 0.036 Uiso 1 1 calc R U . . .
H8C H 0.416683 0.965757 0.684581 0.036 Uiso 1 1 calc R U . . .
C23 C 0.16192(10) 0.36545(17) 0.30307(9) 0.0227(3) Uani 1 1 d . . . . .
H23 H 0.134104 0.357617 0.252113 0.027 Uiso 1 1 calc R U . . .
C18 C 0.28501(11) 0.49272(17) 0.72522(8) 0.0224(3) Uani 1 1 d . . . . .
H18A H 0.293350 0.409550 0.694255 0.034 Uiso 1 1 calc R U . . .
H18B H 0.252264 0.459314 0.758763 0.034 Uiso 1 1 calc R U . . .
H18C H 0.339348 0.529380 0.754086 0.034 Uiso 1 1 calc R U . . .
C16 C 0.04736(10) 0.79054(17) 0.53971(9) 0.0217(3) Uani 1 1 d . . . . .
H16A H 0.042464 0.898549 0.534224 0.033 Uiso 1 1 calc R U . . .
H16B H 0.001992 0.752786 0.559210 0.033 Uiso 1 1 calc R U . . .
H16C H 0.043822 0.745280 0.491479 0.033 Uiso 1 1 calc R U . . .
C29 C 0.18213(9) 0.75893(16) 0.34692(8) 0.0178(3) Uani 1 1 d . . . . .
H29A H 0.192842 0.650733 0.350067 0.021 Uiso 1 1 calc R U . . .
H29B H 0.223890 0.807379 0.325380 0.021 Uiso 1 1 calc R U . . .
C17 C 0.10145(10) 0.46605(16) 0.61330(9) 0.0212(3) Uani 1 1 d . . . . .
H17A H 0.053490 0.479895 0.570469 0.032 Uiso 1 1 calc R U . . .
H17B H 0.081667 0.449553 0.657526 0.032 Uiso 1 1 calc R U . . .
H17C H 0.133908 0.379919 0.605026 0.032 Uiso 1 1 calc R U . . .
C24 C 0.11609(10) 0.38534(17) 0.35653(9) 0.0228(3) Uani 1 1 d . . . . .
H24 H 0.056968 0.391766 0.341083 0.027 Uiso 1 1 calc R U . . .
C9 C 0.48414(11) 0.6588(2) 0.68336(9) 0.0282(4) Uani 1 1 d . . . . .
H9A H 0.456874 0.708065 0.717391 0.042 Uiso 1 1 calc R U . . .
H9B H 0.544291 0.678330 0.698834 0.042 Uiso 1 1 calc R U . . .
H9C H 0.474323 0.551612 0.683931 0.042 Uiso 1 1 calc R U . . .
C28 C 0.09223(10) 0.79245(18) 0.30032(9) 0.0236(3) Uani 1 1 d . . . . .
H28A H 0.053223 0.712678 0.305727 0.028 Uiso 1 1 calc R U . . .
H28B H 0.090326 0.803635 0.247385 0.028 Uiso 1 1 calc R U . . .
C27 C 0.07027(11) 0.9427(2) 0.33352(10) 0.0314(4) Uani 1 1 d . . . . .
H27A H 0.068096 1.025337 0.298270 0.038 Uiso 1 1 calc R U . . .
H27B H 0.015687 0.935709 0.345468 0.038 Uiso 1 1 calc R U . . .

loop_
_atom_site_aniso_label
_atom_site_aniso_U_11
_atom_site_aniso_U_22
_atom_site_aniso_U_33
_atom_site_aniso_U_23
_atom_site_aniso_U_13
_atom_site_aniso_U_12
Ce1 0.01114(4) 0.00916(4) 0.00842(4) 0.00083(2) 0.00279(3) 0.00061(2)
O1 0.0177(5) 0.0166(5) 0.0119(5) 0.0020(3) 0.0014(4) 0.0033(4)
C3 0.0107(6) 0.0144(6) 0.0147(6) 0.0004(5) 0.0023(5) -0.0022(5)
C2 0.0106(6) 0.0157(6) 0.0156(6) 0.0024(5) 0.0047(5) 0.0008(5)
C13 0.0207(7) 0.0143(6) 0.0162(6) -0.0003(5) 0.0119(5) -0.0009(5)
C12 0.0172(7) 0.0150(6) 0.0163(6) -0.0007(5) 0.0095(5) 0.0001(5)
C21 0.0181(7) 0.0115(6) 0.0207(7) 0.0000(5) 0.0068(5) 0.0012(5)
C20 0.0205(7) 0.0071(6) 0.0171(7) -0.0009(5) 0.0060(5) -0.0007(5)
C19 0.0231(7) 0.0120(6) 0.0166(7) 0.0005(5) 0.0064(6) 0.0026(5)
C11 0.0201(7) 0.0141(6) 0.0128(6) -0.0014(5) 0.0083(5) 0.0008(5)
C22 0.0263(8) 0.0161(6) 0.0190(7) -0.0008(5) 0.0103(6) 0.0012(6)
C5 0.0120(6) 0.0250(7) 0.0157(7) 0.0041(5) 0.0010(5) 0.0016(5)
C4 0.0123(6) 0.0197(7) 0.0155(6) -0.0013(5) 0.0020(5) -0.0029(5)
C10 0.0208(7) 0.0167(6) 0.0111(6) -0.0022(5) 0.0060(5) -0.0010(5)
C14 0.0244(7) 0.0157(6) 0.0104(6) 0.0004(5) 0.0096(5) 0.0014(5)
C7 0.0167(7) 0.0152(6) 0.0196(7) 0.0029(5) 0.0053(5) -0.0006(5)
C1 0.0127(6) 0.0171(6) 0.0200(7) 0.0042(5) 0.0049(5) 0.0049(5)
C6 0.0202(7) 0.0176(7) 0.0176(7) 0.0010(5) 0.0089(6) -0.0002(5)
C15 0.0283(8) 0.0137(7) 0.0209(7) -0.0010(5) 0.0084(6) -0.0001(6)
C26 0.0191(7) 0.0167(7) 0.0193(7) 0.0016(5) 0.0016(5) 0.0042(5)
C25 0.0200(7) 0.0189(7) 0.0202(7) -0.0006(5) 0.0087(6) -0.0014(5)
C8 0.0249(8) 0.0263(8) 0.0194(7) -0.0064(6) 0.0040(6) -0.0086(6)
C23 0.0276(8) 0.0225(7) 0.0163(7) -0.0025(5) 0.0024(6) -0.0025(6)
C18 0.0350(9) 0.0191(7) 0.0135(7) 0.0032(5) 0.0074(6) 0.0037(6)
C16 0.0166(7) 0.0222(7) 0.0273(8) 0.0024(6) 0.0076(6) 0.0008(5)
C29 0.0210(7) 0.0197(7) 0.0135(6) 0.0013(5) 0.0057(5) 0.0012(5)
C17 0.0258(8) 0.0175(7) 0.0245(7) -0.0002(5) 0.0141(6) -0.0045(6)
C24 0.0175(7) 0.0257(8) 0.0243(8) -0.0005(6) 0.0040(6) -0.0025(6)
C9 0.0213(8) 0.0418(9) 0.0186(8) 0.0096(7) 0.0004(6) 0.0074(7)
C28 0.0233(8) 0.0270(8) 0.0162(7) 0.0001(6) -0.0021(6) 0.0002(6)
C27 0.0266(8) 0.0335(9) 0.0266(8) -0.0023(7) -0.0066(7) 0.0110(7)

loop_
_atom_type_symbol
_atom_type_description
_atom_type_scat_dispersion_real
_atom_type_scat_dispersion_imag
_atom_type_scat_source
C C 0.0033 0.0016 'International Tables Vol C Tables 4.2.6.8 and 6.1.1.4'
H H 0.0000 0.0000 'International Tables Vol C Tables 4.2.6.8 and 6.1.1.4'
Ce Ce -0.2486 2.6331 'International Tables Vol C Tables 4.2.6.8 and 6.1.1.4'
O O 0.0106 0.0060 'International Tables Vol C Tables 4.2.6.8 and 6.1.1.4'

loop_
_exptl_crystal_face_index_h
_exptl_crystal_face_index_k
_exptl_crystal_face_index_l
_exptl_crystal_face_perp_dist
14 3 -23 0.0703
-14 -1 -15 0.1275
14 1 15 0.1275
11 -11 3 0.0553
1 11 10 0.0875
15 5 -20 0.0309
-18 0 20 0.0253

loop_
_geom_angle_atom_site_label_1
_geom_angle_atom_site_label_2
_geom_angle_atom_site_label_3
_geom_angle
_geom_angle_site_symmetry_1
_geom_angle_site_symmetry_3
_geom_angle_publ_flag
O1 Ce1 C3 79.46(4) . . ?
O1 Ce1 C2 85.73(4) . . ?
O1 Ce1 C13 104.59(4) . . ?
O1 Ce1 C12 81.70(4) . . ?
O1 Ce1 C19 120.68(4) . . ?
O1 Ce1 C11 89.11(4) . . ?
O1 Ce1 C5 128.02(4) . . ?
O1 Ce1 C4 103.66(4) . . ?
O1 Ce1 C10 118.82(4) . . ?
O1 Ce1 C14 129.47(4) . . ?
O1 Ce1 C1 114.97(4) . . ?
C3 Ce1 C13 151.34(4) . . ?
C3 Ce1 C12 130.02(4) . . ?
C3 Ce1 C14 130.64(4) . . ?
C2 Ce1 C3 29.15(4) . . ?
C2 Ce1 C13 169.67(4) . . ?
C2 Ce1 C12 158.26(4) . . ?
C2 Ce1 C14 141.78(4) . . ?
C12 Ce1 C13 28.68(4) . . ?
C19 Ce1 C3 123.05(4) . . ?
C19 Ce1 C2 95.26(4) . . ?
C19 Ce1 C13 79.90(4) . . ?
C19 Ce1 C12 106.40(4) . . ?
C19 Ce1 C11 126.19(4) . . ?
C19 Ce1 C5 91.47(5) . . ?
C19 Ce1 C4 120.67(4) . . ?
C19 Ce1 C10 107.34(4) . . ?
C19 Ce1 C14 79.83(4) . . ?
C19 Ce1 C1 76.44(4) . . ?
C11 Ce1 C3 104.60(4) . . ?
C11 Ce1 C2 133.51(4) . . ?
C11 Ce1 C13 47.95(4) . . ?
C11 Ce1 C12 29.29(4) . . ?
C11 Ce1 C4 88.63(4) . . ?
C11 Ce1 C14 48.70(4) . . ?
C5 Ce1 C3 48.61(4) . . ?
C5 Ce1 C2 48.92(4) . . ?
C5 Ce1 C13 121.65(4) . . ?
C5 Ce1 C12 130.30(4) . . ?
C5 Ce1 C11 104.07(4) . . ?
C5 Ce1 C4 29.57(4) . . ?
C5 Ce1 C14 93.06(4) . . ?
C4 Ce1 C3 29.30(4) . . ?
C4 Ce1 C2 48.48(4) . . ?
C4 Ce1 C13 126.63(4) . . ?
C4 Ce1 C12 117.90(4) . . ?
C4 Ce1 C14 101.77(4) . . ?
C10 Ce1 C3 105.03(4) . . ?
C10 Ce1 C2 126.85(4) . . ?
C10 Ce1 C13 47.72(4) . . ?
C10 Ce1 C12 48.28(4) . . ?
C10 Ce1 C11 29.91(4) . . ?
C10 Ce1 C5 82.31(4) . . ?
C10 Ce1 C4 78.99(4) . . ?
C10 Ce1 C14 29.39(4) . . ?
C10 Ce1 C1 111.09(4) . . ?
C14 Ce1 C13 28.60(4) . . ?
C14 Ce1 C12 47.78(4) . . ?
C1 Ce1 C3 48.39(4) . . ?
C1 Ce1 C2 29.63(4) . . ?
C1 Ce1 C13 140.18(4) . . ?
C1 Ce1 C12 159.34(4) . . ?
C1 Ce1 C11 133.48(4) . . ?
C1 Ce1 C5 29.67(4) . . ?
C1 Ce1 C4 48.59(4) . . ?
C1 Ce1 C14 114.68(4) . . ?
C26 O1 Ce1 136.45(8) . . ?
C29 O1 Ce1 118.20(8) . . ?
C29 O1 C26 104.54(10) . . ?
C2 C3 Ce1 74.99(8) . . ?
C2 C3 C4 108.41(12) . . ?
C2 C3 C7 126.40(12) . . ?
C4 C3 Ce1 74.50(8) . . ?
C4 C3 C7 124.87(12) . . ?
C7 C3 Ce1 121.81(9) . . ?
C3 C2 Ce1 75.86(8) . . ?
C3 C2 C1 107.16(12) . . ?
C3 C2 C6 126.41(12) . . ?
C1 C2 Ce1 73.12(8) . . ?
C1 C2 C6 126.01(12) . . ?
C6 C2 Ce1 122.50(9) . . ?
C12 C13 Ce1 74.19(7) . . ?
C12 C13 C17 125.93(13) . . ?
C14 C13 Ce1 73.12(7) . . ?
C14 C13 C12 108.36(12) . . ?
C14 C13 C17 125.05(13) . . ?
C17 C13 Ce1 125.96(9) . . ?
C13 C12 Ce1 77.12(8) . . ?
C13 C12 C16 125.89(13) . . ?
C11 C12 Ce1 71.95(8) . . ?
C11 C12 C13 107.90(12) . . ?
C11 C12 C16 126.05(12) . . ?
C16 C12 Ce1 120.41(9) . . ?
C20 C21 H21 119.2 . . ?
C22 C21 H21 119.2 . . ?
C22 C21 C20 121.64(14) . . ?
C21 C20 Ce1 112.44(9) . . ?
C21 C20 C19 122.33(13) . . ?
C19 C20 Ce1 59.45(7) . . ?
C25 C20 Ce1 95.41(8) . . ?
C25 C20 C21 115.82(13) . . ?
C25 C20 C19 121.69(13) . . ?
Ce1 C19 H19A 113.3 . . ?
Ce1 C19 H19B 113.3 . . ?
C20 C19 Ce1 91.88(8) . . ?
C20 C19 H19A 113.3 . . ?
C20 C19 H19B 113.3 . . ?
H19A C19 H19B 110.6 . . ?
C12 C11 Ce1 78.76(8) . . ?
C12 C11 C15 126.69(13) . . ?
C10 C11 Ce1 74.08(8) . . ?
C10 C11 C12 107.27(12) . . ?
C10 C11 C15 126.01(13) . . ?
C15 C11 Ce1 114.91(9) . . ?
C21 C22 H22 119.4 . . ?
C21 C22 C23 121.29(14) . . ?
C23 C22 H22 119.4 . . ?
C4 C5 Ce1 76.57(8) . . ?
C4 C5 C9 126.76(14) . . ?
C1 C5 Ce1 74.86(8) . . ?
C1 C5 C4 107.57(12) . . ?
C1 C5 C9 125.42(14) . . ?
C9 C5 Ce1 119.13(10) . . ?
C3 C4 Ce1 76.20(8) . . ?
C3 C4 C8 125.30(13) . . ?
C5 C4 Ce1 73.86(8) . . ?
C5 C4 C3 108.02(12) . . ?
C5 C4 C8 125.85(13) . . ?
C8 C4 Ce1 124.22(10) . . ?
Ce1 C10 H10 112.2 . . ?
C11 C10 Ce1 76.01(7) . . ?
C11 C10 H10 125.6 . . ?
C14 C10 Ce1 78.60(8) . . ?
C14 C10 C11 108.83(12) . . ?
C14 C10 H10 125.6 . . ?
C13 C14 Ce1 78.28(7) . . ?
C13 C14 C10 107.65(12) . . ?
C13 C14 C18 125.62(13) . . ?
C10 C14 Ce1 72.01(7) . . ?
C10 C14 C18 126.52(13) . . ?
C18 C14 Ce1 119.82(9) . . ?
C3 C7 H7A 109.5 . . ?
C3 C7 H7B 109.5 . . ?
C3 C7 H7C 109.5 . . ?
H7A C7 H7B 109.5 . . ?
H7A C7 H7C 109.5 . . ?
H7B C7 H7C 109.5 . . ?
Ce1 C1 H1 113.9 . . ?
C2 C1 Ce1 77.25(8) . . ?
C2 C1 H1 125.6 . . ?
C5 C1 Ce1 75.47(8) . . ?
C5 C1 C2 108.85(12) . . ?
C5 C1 H1 125.6 . . ?
C2 C6 H6A 109.5 . . ?
C2 C6 H6B 109.5 . . ?
C2 C6 H6C 109.5 . . ?
H6A C6 H6B 109.5 . . ?
H6A C6 H6C 109.5 . . ?
H6B C6 H6C 109.5 . . ?
C11 C15 H15A 109.5 . . ?
C11 C15 H15B 109.5 . . ?
C11 C15 H15C 109.5 . . ?
H15A C15 H15B 109.5 . . ?
H15A C15 H15C 109.5 . . ?
H15B C15 H15C 109.5 . . ?
O1 C26 H26A 110.6 . . ?
O1 C26 H26B 110.6 . . ?
O1 C26 C27 105.66(12) . . ?
H26A C26 H26B 108.7 . . ?
C27 C26 H26A 110.6 . . ?
C27 C26 H26B 110.6 . . ?
C20 C25 H25 119.1 . . ?
C24 C25 C20 121.79(14) . . ?
C24 C25 H25 119.1 . . ?
C4 C8 H8A 109.5 . . ?
C4 C8 H8B 109.5 . . ?
C4 C8 H8C 109.5 . . ?
H8A C8 H8B 109.5 . . ?
H8A C8 H8C 109.5 . . ?
H8B C8 H8C 109.5 . . ?
C22 C23 H23 120.8 . . ?
C24 C23 C22 118.49(14) . . ?
C24 C23 H23 120.8 . . ?
C14 C18 H18A 109.5 . . ?
C14 C18 H18B 109.5 . . ?
C14 C18 H18C 109.5 . . ?
H18A C18 H18B 109.5 . . ?
H18A C18 H18C 109.5 . . ?
H18B C18 H18C 109.5 . . ?
C12 C16 H16A 109.5 . . ?
C12 C16 H16B 109.5 . . ?
C12 C16 H16C 109.5 . . ?
H16A C16 H16B 109.5 . . ?
H16A C16 H16C 109.5 . . ?
H16B C16 H16C 109.5 . . ?
O1 C29 H29A 110.9 . . ?
O1 C29 H29B 110.9 . . ?
O1 C29 C28 104.14(11) . . ?
H29A C29 H29B 108.9 . . ?
C28 C29 H29A 110.9 . . ?
C28 C29 H29B 110.9 . . ?
C13 C17 H17A 109.5 . . ?
C13 C17 H17B 109.5 . . ?
C13 C17 H17C 109.5 . . ?
H17A C17 H17B 109.5 . . ?
H17A C17 H17C 109.5 . . ?
H17B C17 H17C 109.5 . . ?
C25 C24 H24 119.6 . . ?
C23 C24 C25 120.81(14) . . ?
C23 C24 H24 119.6 . . ?
C5 C9 H9A 109.5 . . ?
C5 C9 H9B 109.5 . . ?
C5 C9 H9C 109.5 . . ?
H9A C9 H9B 109.5 . . ?
H9A C9 H9C 109.5 . . ?
H9B C9 H9C 109.5 . . ?
C29 C28 H28A 111.1 . . ?
C29 C28 H28B 111.1 . . ?
C29 C28 C27 103.48(12) . . ?
H28A C28 H28B 109.0 . . ?
C27 C28 H28A 111.1 . . ?
C27 C28 H28B 111.1 . . ?
C26 C27 C28 104.81(12) . . ?
C26 C27 H27A 110.8 . . ?
C26 C27 H27B 110.8 . . ?
C28 C27 H27A 110.8 . . ?
C28 C27 H27B 110.8 . . ?
H27A C27 H27B 108.9 . . ?

loop_
_geom_bond_atom_site_label_1
_geom_bond_atom_site_label_2
_geom_bond_distance
_geom_bond_site_symmetry_2
_geom_bond_publ_flag
Ce1 O1 2.5698(9) . ?
Ce1 C3 2.8201(13) . ?
Ce1 C2 2.8090(13) . ?
Ce1 C13 2.8923(13) . ?
Ce1 C12 2.8548(13) . ?
Ce1 C19 2.6034(13) . ?
Ce1 C11 2.7673(13) . ?
Ce1 C5 2.7637(14) . ?
Ce1 C4 2.7984(14) . ?
Ce1 C10 2.7425(13) . ?
Ce1 C14 2.8266(13) . ?
Ce1 C1 2.7559(14) . ?
O1 C26 1.4539(16) . ?
O1 C29 1.4522(17) . ?
C3 C2 1.4168(19) . ?
C3 C4 1.4213(19) . ?
C3 C7 1.5059(18) . ?
C2 C1 1.4241(18) . ?
C2 C6 1.5088(19) . ?
C13 C12 1.4240(19) . ?
C13 C14 1.414(2) . ?
C13 C17 1.5072(19) . ?
C12 C11 1.424(2) . ?
C12 C16 1.504(2) . ?
C21 H21 0.9300 . ?
C21 C20 1.421(2) . ?
C21 C22 1.386(2) . ?
C20 C19 1.4506(19) . ?
C20 C25 1.419(2) . ?
C19 H19A 0.9700 . ?
C19 H19B 0.9700 . ?
C11 C10 1.422(2) . ?
C11 C15 1.5133(19) . ?
C22 H22 0.9300 . ?
C22 C23 1.392(2) . ?
C5 C4 1.420(2) . ?
C5 C1 1.413(2) . ?
C5 C9 1.504(2) . ?
C4 C8 1.506(2) . ?
C10 H10 0.9300 . ?
C10 C14 1.415(2) . ?
C14 C18 1.5087(19) . ?
C7 H7A 0.9600 . ?
C7 H7B 0.9600 . ?
C7 H7C 0.9600 . ?
C1 H1 0.9300 . ?
C6 H6A 0.9600 . ?
C6 H6B 0.9600 . ?
C6 H6C 0.9600 . ?
C15 H15A 0.9600 . ?
C15 H15B 0.9600 . ?
C15 H15C 0.9600 . ?
C26 H26A 0.9700 . ?
C26 H26B 0.9700 . ?
C26 C27 1.524(2) . ?
C25 H25 0.9300 . ?
C25 C24 1.394(2) . ?
C8 H8A 0.9600 . ?
C8 H8B 0.9600 . ?
C8 H8C 0.9600 . ?
C23 H23 0.9300 . ?
C23 C24 1.390(2) . ?
C18 H18A 0.9600 . ?
C18 H18B 0.9600 . ?
C18 H18C 0.9600 . ?
C16 H16A 0.9600 . ?
C16 H16B 0.9600 . ?
C16 H16C 0.9600 . ?
C29 H29A 0.9700 . ?
C29 H29B 0.9700 . ?
C29 C28 1.518(2) . ?
C17 H17A 0.9600 . ?
C17 H17B 0.9600 . ?
C17 H17C 0.9600 . ?
C24 H24 0.9300 . ?
C9 H9A 0.9600 . ?
C9 H9B 0.9600 . ?
C9 H9C 0.9600 . ?
C28 H28A 0.9700 . ?
C28 H28B 0.9700 . ?
C28 C27 1.541(2) . ?
C27 H27A 0.9700 . ?
C27 H27B 0.9700 . ?

loop_
_geom_torsion_atom_site_label_1
_geom_torsion_atom_site_label_2
_geom_torsion_atom_site_label_3
_geom_torsion_atom_site_label_4
_geom_torsion
_geom_torsion_site_symmetry_1
_geom_torsion_site_symmetry_2
_geom_torsion_site_symmetry_3
_geom_torsion_site_symmetry_4
_geom_torsion_publ_flag
Ce1 O1 C26 C27 -154.93(11) . . . . ?
Ce1 O1 C29 C28 145.79(9) . . . . ?
Ce1 C3 C2 C1 -66.97(9) . . . . ?
Ce1 C3 C2 C6 120.17(13) . . . . ?
Ce1 C3 C4 C5 67.61(10) . . . . ?
Ce1 C3 C4 C8 -122.38(14) . . . . ?
Ce1 C2 C1 C5 -69.57(10) . . . . ?
Ce1 C13 C12 C11 -65.93(9) . . . . ?
Ce1 C13 C12 C16 118.39(14) . . . . ?
Ce1 C13 C14 C10 66.61(9) . . . . ?
Ce1 C13 C14 C18 -118.43(13) . . . . ?
Ce1 C12 C11 C10 -69.24(9) . . . . ?
Ce1 C12 C11 C15 112.79(14) . . . . ?
Ce1 C20 C25 C24 122.93(13) . . . . ?
Ce1 C11 C10 C14 -72.53(9) . . . . ?
Ce1 C5 C4 C3 -69.19(10) . . . . ?
Ce1 C5 C4 C8 120.88(14) . . . . ?
Ce1 C5 C1 C2 70.77(10) . . . . ?
Ce1 C10 C14 C13 -70.89(9) . . . . ?
Ce1 C10 C14 C18 114.21(14) . . . . ?
O1 C26 C27 C28 -15.21(17) . . . . ?
O1 C29 C28 C27 32.05(15) . . . . ?
C3 C2 C1 Ce1 68.84(9) . . . . ?
C3 C2 C1 C5 -0.73(16) . . . . ?
C2 C3 C4 Ce1 -67.94(9) . . . . ?
C2 C3 C4 C5 -0.33(15) . . . . ?
C2 C3 C4 C8 169.68(13) . . . . ?
C13 C12 C11 Ce1 69.42(9) . . . . ?
C13 C12 C11 C10 0.18(15) . . . . ?
C13 C12 C11 C15 -177.79(13) . . . . ?
C12 C13 C14 Ce1 -66.38(9) . . . . ?
C12 C13 C14 C10 0.23(15) . . . . ?
C12 C13 C14 C18 175.19(13) . . . . ?
C12 C11 C10 Ce1 72.49(9) . . . . ?
C12 C11 C10 C14 -0.04(15) . . . . ?
C21 C20 C19 Ce1 98.68(12) . . . . ?
C21 C20 C25 C24 4.8(2) . . . . ?
C21 C22 C23 C24 1.6(2) . . . . ?
C20 C21 C22 C23 0.6(2) . . . . ?
C20 C25 C24 C23 -2.8(2) . . . . ?
C19 C20 C25 C24 -179.86(13) . . . . ?
C11 C10 C14 Ce1 70.77(9) . . . . ?
C11 C10 C14 C13 -0.12(15) . . . . ?
C11 C10 C14 C18 -175.02(13) . . . . ?
C22 C21 C20 Ce1 -111.99(13) . . . . ?
C22 C21 C20 C19 -179.06(13) . . . . ?
C22 C21 C20 C25 -3.74(19) . . . . ?
C22 C23 C24 C25 -0.6(2) . . . . ?
C4 C3 C2 Ce1 67.62(9) . . . . ?
C4 C3 C2 C1 0.65(15) . . . . ?
C4 C3 C2 C6 -172.21(13) . . . . ?
C4 C5 C1 Ce1 -70.24(10) . . . . ?
C4 C5 C1 C2 0.53(16) . . . . ?
C14 C13 C12 Ce1 65.67(9) . . . . ?
C14 C13 C12 C11 -0.26(15) . . . . ?
C14 C13 C12 C16 -175.94(13) . . . . ?
C7 C3 C2 Ce1 -118.71(13) . . . . ?
C7 C3 C2 C1 174.32(13) . . . . ?
C7 C3 C2 C6 1.5(2) . . . . ?
C7 C3 C4 Ce1 118.26(13) . . . . ?
C7 C3 C4 C5 -174.12(13) . . . . ?
C7 C3 C4 C8 -4.1(2) . . . . ?
C1 C5 C4 Ce1 69.06(10) . . . . ?
C1 C5 C4 C3 -0.12(16) . . . . ?
C1 C5 C4 C8 -170.06(14) . . . . ?
C6 C2 C1 Ce1 -118.26(13) . . . . ?
C6 C2 C1 C5 172.17(13) . . . . ?
C15 C11 C10 Ce1 -109.52(13) . . . . ?
C15 C11 C10 C14 177.95(13) . . . . ?
C26 O1 C29 C28 -42.80(13) . . . . ?
C25 C20 C19 Ce1 -76.37(13) . . . . ?
C16 C12 C11 Ce1 -114.91(14) . . . . ?
C16 C12 C11 C10 175.86(13) . . . . ?
C16 C12 C11 C15 -2.1(2) . . . . ?
C29 O1 C26 C27 36.08(15) . . . . ?
C29 C28 C27 C26 -10.11(17) . . . . ?
C17 C13 C12 Ce1 -123.27(13) . . . . ?
C17 C13 C12 C11 170.80(13) . . . . ?
C17 C13 C12 C16 -4.9(2) . . . . ?
C17 C13 C14 Ce1 122.46(13) . . . . ?
C17 C13 C14 C10 -170.93(13) . . . . ?
C17 C13 C14 C18 4.0(2) . . . . ?
C9 C5 C4 Ce1 -116.50(15) . . . . ?
C9 C5 C4 C3 174.31(14) . . . . ?
C9 C5 C4 C8 4.4(2) . . . . ?
C9 C5 C1 Ce1 115.23(15) . . . . ?
C9 C5 C1 C2 -174.00(14) . . . . ?

loop_
_exptl_oxdiff_crystal_face_indexfrac_h
_exptl_oxdiff_crystal_face_indexfrac_k
_exptl_oxdiff_crystal_face_indexfrac_l
_exptl_oxdiff_crystal_face_x
_exptl_oxdiff_crystal_face_y
_exptl_oxdiff_crystal_face_z
13.7423 2.6278 -23.3648 0.9963 0.0784 0.0362
-14.3596 -0.7528 -15.1912 0.1287 0.9770 0.1701
14.3596 0.7528 15.1912 -0.1287 -0.9770 -0.1701
10.7817 -10.5129 3.2203 -0.0374 -0.2808 -0.9590
1.3476 11.3481 9.7587 -0.0724 -0.5526 0.8303
15.4191 5.0713 -19.9937 0.9728 -0.1280 0.1933
-18.3908 -0.0173 20.3555 -0.9641 0.1268 0.2334
